data_2219959
loop_
_publ_author_name
'Derry, Paul J.'
'Wang, Xiaoping'
'Smucker, Bradley W.'

_publ_section_title
;
 Tetrapyrazineplatinum(II) bis(tetrafluoroborate) acetonitrile
 hemisolvate
;
_journal_coeditor_code PK2119
_journal_issue 11
_journal_name_full 'Acta Crystallographica Section E'
_journal_page_first m1449
_journal_paper_doi 10.1107/S1600536808033679
_journal_volume 64
_journal_year 2008
_chemical_formula_iupac '[Pt (C4 H4 N2)4] (B F4)2, 0.5C2 H3 N'
_chemical_formula_moiety 'C16 H16 N8 Pt 2+, 2(B F4 -), 0.5(C2 H3 N)'
_chemical_formula_sum 'C17 H17.5 B2 F8 N8.5 Pt'
_chemical_formula_weight 709.6
_chemical_name_systematic
;
tetrapyrazineplatinum(II) bis(tetrafluoroborate) acetonitrile hemisolvate
;
_space_group_IT_number 15
_symmetry_cell_setting monoclinic
_symmetry_space_group_name_Hall '-C 2yc'
_symmetry_space_group_name_H-M 'C 1 2/c 1'
_audit_creation_method 'WinGX routine CIF_UPDATE'
_cell_angle_alpha 90
_cell_angle_beta 91.607(3)
_cell_angle_gamma 90
_cell_formula_units_Z 4
_cell_length_a 13.862(4)
_cell_length_b 10.819(3)
_cell_length_c 17.262(5)
_cell_measurement_reflns_used 8501
_cell_measurement_temperature 296(2)
_cell_measurement_theta_max 27.76
_cell_measurement_theta_min 2.28
_cell_volume 2587.8(13)
_computing_cell_refinement 'APEX2 (Bruker, 2006)'
_computing_data_collection 'APEX2 (Bruker, 2006)'
_computing_data_reduction 'APEX2 (Bruker, 2006)'
_computing_molecular_graphics
;
XP in SHELXTL (Sheldrick, 2008) and PLATON (Spek, 2003)
;
_computing_publication_material 'SHELXL97 (Sheldrick, 2008) and WinGX (Farrugia, 1999)'
_computing_structure_refinement 'SHELXL97 (Sheldrick, 2008)'
_computing_structure_solution 'SHELXS97 (Sheldrick, 2008)'
_diffrn_measured_fraction_theta_full 1
_diffrn_measured_fraction_theta_max 1
_diffrn_measurement_device_type 'Bruker APEXII CCD'
_diffrn_measurement_method \w
_diffrn_radiation_type MoK\a
_diffrn_radiation_wavelength 0.71073
_diffrn_reflns_av_R_equivalents 0.0394
_diffrn_reflns_limit_h_max 17
_diffrn_reflns_limit_h_min -17
_diffrn_reflns_limit_k_max 13
_diffrn_reflns_limit_k_min -13
_diffrn_reflns_limit_l_max 21
_diffrn_reflns_limit_l_min -21
_diffrn_reflns_number 11212
_diffrn_reflns_theta_full 26.69
_diffrn_reflns_theta_max 26.69
_diffrn_reflns_theta_min 2.36
_exptl_absorpt_coefficient_mu 5.502
_exptl_absorpt_correction_T_max 0.3516
_exptl_absorpt_correction_T_min 0.2464
_exptl_absorpt_correction_type multi-scan
_exptl_absorpt_process_details '(SADABS; Bruker, 2004)'
_exptl_crystal_colour 'pale yellow'
_exptl_crystal_density_diffrn 1.821
_exptl_crystal_density_method 'not measured'
_exptl_crystal_description block
_exptl_crystal_F_000 1356
_exptl_crystal_size_max 0.27
_exptl_crystal_size_mid 0.21
_exptl_crystal_size_min 0.19
_refine_diff_density_max 1.577
_refine_diff_density_min -0.448
_refine_ls_extinction_method none
_refine_ls_goodness_of_fit_ref 1.201
_refine_ls_hydrogen_treatment constr
_refine_ls_matrix_type full
_refine_ls_number_parameters 167
_refine_ls_number_reflns 2736
_refine_ls_number_restraints 2
_refine_ls_restrained_S_all 1.202
_refine_ls_R_factor_gt 0.0329
_refine_ls_shift/su_max 0.012
_refine_ls_structure_factor_coef Fsqd
_refine_ls_weighting_details 'calc w=1/[\s^2^(Fo^2^)+(0.0518P)^2^+10.4546P] where P=(Fo^2^+2Fc^2^)/3'
_refine_ls_weighting_scheme calc
_refine_ls_wR_factor_ref 0.1143
_reflns_number_gt 1846
_reflns_number_total 2736
_reflns_threshold_expression I>2\s(I)
_cod_data_source_file pk2119.cif
_cod_data_source_block I
_cod_depositor_comments
;
The following automatic conversions were performed:
'_exptl_absorpt_correction_type' value 'Multi-scan' changed to
'multi-scan' according to
'/home/saulius/struct/CIF-dictionaries/cif_core.dic' dictionary named
'cif_core.dic' version 2.4.1 from 2010-06-29.

Automatic conversion script
Id: cif_fix_enum 1527 2010-12-29 10:47:43Z saulius 

The following automatic conversions were performed:

'_exptl_absorpt_correction_type' value 'Multi-scan' changed to
'multi-scan' according to
/home/saulius/struct/CIF-dictionaries/cif_core.dic dictionary named
'cif_core.dic' version 2.4.1 from 2010-06-29.

Automatic conversion script
Id: cif_fix_values 1715 2011-07-08 13:25:40Z adriana 
;
_cod_original_sg_symbol_H-M 'C 2/c'
_cod_original_formula_sum 'C17 H17.50 B2 F8 N8.50 Pt'
_cod_database_code 2219959
_cod_database_fobs_code 2219959

loop_
_symmetry_equiv_pos_as_xyz
'x, y, z'
'-x, y, -z+1/2'
'x+1/2, y+1/2, z'
'-x+1/2, y+1/2, -z+1/2'
'-x, -y, -z'
'x, -y, z-1/2'
'-x+1/2, -y+1/2, -z'
'x+1/2, -y+1/2, z-1/2'

loop_
_atom_site_type_symbol
_atom_site_label
_atom_site_fract_x
_atom_site_fract_y
_atom_site_fract_z
_atom_site_U_iso_or_equiv
_atom_site_adp_type
_atom_site_calc_flag
_atom_site_refinement_flags
_atom_site_occupancy
Pt Pt1 0 0.5 0 0.04102(14) Uani d S 1
N N1 0.0732(4) 0.5078(5) 0.1031(4) 0.0463(13) Uani d . 1
N N2 0.1147(4) 0.4171(5) -0.0466(3) 0.0435(13) Uani d . 1
N N3 0.1705(8) 0.5173(9) 0.2459(5) 0.090(3) Uani d . 1
N N4 0.2743(5) 0.3006(7) -0.1078(4) 0.0693(19) Uani d . 1
C C1 0.1234(7) 0.6071(9) 0.1267(5) 0.072(3) Uani d . 1
H H1A 0.1267 0.6756 0.0943 0.087 Uiso calc R 1
C C2 0.1699(8) 0.6096(12) 0.1971(6) 0.092(3) Uani d . 1
H H2A 0.2031 0.6811 0.2113 0.11 Uiso calc R 1
C C3 0.1246(7) 0.4181(12) 0.2223(5) 0.081(3) Uani d . 1
H H3A 0.1257 0.3491 0.2545 0.097 Uiso calc R 1
C C4 0.0729(6) 0.4100(8) 0.1496(5) 0.060(2) Uani d . 1
H H4A 0.04 0.3383 0.1352 0.072 Uiso calc R 1
C C5 0.1983(6) 0.4785(6) -0.0567(5) 0.0509(19) Uani d . 1
H H5A 0.2027 0.5615 -0.043 0.061 Uiso calc R 1
C C6 0.2764(6) 0.4203(9) -0.0868(5) 0.066(2) Uani d . 1
H H6A 0.3329 0.465 -0.093 0.079 Uiso calc R 1
C C7 0.1921(7) 0.2422(8) -0.0975(5) 0.063(2) Uani d . 1
H H7A 0.1881 0.1592 -0.1112 0.076 Uiso calc R 1
C C8 0.1128(6) 0.2975(7) -0.0678(5) 0.058(2) Uani d . 1
H H8A 0.0566 0.2518 -0.0622 0.07 Uiso calc R 1
B B1 0.1048(10) 0.1540(11) 0.4316(8) 0.081(3) Uani d . 1
F F1 0.1311(10) 0.1855(9) 0.5039(6) 0.226(6) Uani d . 1
F F2 0.1324(7) 0.2427(8) 0.3805(6) 0.163(4) Uani d . 1
F F3 0.0102(6) 0.1483(9) 0.4290(6) 0.172(4) Uani d . 1
F F4 0.1480(6) 0.0465(7) 0.4153(5) 0.125(3) Uani d . 1
N N1S 0 0.224(3) -0.25 0.174(15) Uiso d SPD 0.5
C C1S 0 0.124(3) -0.25 0.093(9) Uiso d SPD 0.5
C C2S 0 -0.014(3) -0.25 0.16(2) Uiso d SPD 0.5
H H2S1 0.039 -0.0435 -0.207 0.241 Uiso calc PR 0.25
H H2S2 0.0259 -0.0435 -0.2976 0.241 Uiso calc PR 0.25
H H2S3 -0.0649 -0.0435 -0.2454 0.241 Uiso calc PR 0.25

loop_
_atom_site_aniso_label
_atom_site_aniso_U_11
_atom_site_aniso_U_22
_atom_site_aniso_U_33
_atom_site_aniso_U_12
_atom_site_aniso_U_13
_atom_site_aniso_U_23
Pt1 0.0407(2) 0.0471(2) 0.0350(2) 0.00181(19) -0.00349(13) -0.00503(18)
N1 0.045(3) 0.053(3) 0.041(3) 0.007(3) -0.003(2) -0.006(3)
N2 0.045(3) 0.049(3) 0.037(3) 0.004(3) -0.003(2) 0.002(2)
N3 0.092(7) 0.128(9) 0.049(5) -0.012(5) -0.026(4) -0.011(5)
N4 0.054(4) 0.081(5) 0.073(5) 0.015(4) 0.003(3) -0.014(4)
C1 0.082(6) 0.074(6) 0.060(5) -0.027(5) -0.016(5) -0.004(4)
C2 0.101(8) 0.111(9) 0.062(6) -0.038(7) -0.028(6) -0.007(6)
C3 0.080(6) 0.108(9) 0.053(5) 0.021(6) -0.004(5) 0.013(6)
C4 0.063(5) 0.062(5) 0.055(5) 0.006(4) -0.016(4) 0.004(4)
C5 0.047(4) 0.047(5) 0.058(5) 0.000(3) -0.001(3) -0.001(3)
C6 0.046(4) 0.080(6) 0.072(6) 0.002(4) 0.005(4) 0.001(5)
C7 0.074(6) 0.049(5) 0.066(5) 0.016(4) -0.004(4) -0.013(4)
C8 0.061(5) 0.052(4) 0.062(5) -0.004(4) 0.000(4) -0.012(4)
B1 0.091(9) 0.064(7) 0.088(9) 0.024(6) -0.018(7) -0.003(6)
F1 0.329(15) 0.179(9) 0.166(9) 0.089(9) -0.080(10) -0.091(8)
F2 0.192(9) 0.109(6) 0.188(9) 0.034(6) 0.032(7) 0.062(6)
F3 0.088(5) 0.200(9) 0.227(11) 0.021(6) -0.015(6) 0.031(7)
F4 0.172(8) 0.073(3) 0.131(6) 0.050(5) -0.001(5) -0.006(4)

loop_
_atom_type_symbol
_atom_type_description
_atom_type_scat_dispersion_real
_atom_type_scat_dispersion_imag
_atom_type_scat_source
C C 0.0033 0.0016 'International Tables Vol C Tables 4.2.6.8 and 6.1.1.4'
H H 0 0 'International Tables Vol C Tables 4.2.6.8 and 6.1.1.4'
B B 0.0013 0.0007 'International Tables Vol C Tables 4.2.6.8 and 6.1.1.4'
F F 0.0171 0.0103 'International Tables Vol C Tables 4.2.6.8 and 6.1.1.4'
N N 0.0061 0.0033 'International Tables Vol C Tables 4.2.6.8 and 6.1.1.4'
Pt Pt -1.7033 8.3905 'International Tables Vol C Tables 4.2.6.8 and 6.1.1.4'

loop_
_geom_angle_atom_site_label_1
_geom_angle_atom_site_label_2
_geom_angle_atom_site_label_3
_geom_angle_site_symmetry_1
_geom_angle_site_symmetry_3
_geom_angle
N2 Pt1 N2 5_565 . 180.0(3)
N2 Pt1 N1 5_565 5_565 89.3(2)
N2 Pt1 N1 . 5_565 90.7(2)
N2 Pt1 N1 5_565 . 90.7(2)
N2 Pt1 N1 . . 89.3(2)
N1 Pt1 N1 5_565 . 180.00(18)
C4 N1 C1 . . 117.9(7)
C4 N1 Pt1 . . 119.2(5)
C1 N1 Pt1 . . 123.0(5)
C8 N2 C5 . . 116.6(6)
C8 N2 Pt1 . . 121.9(5)
C5 N2 Pt1 . . 121.5(5)
C3 N3 C2 . . 115.6(9)
C7 N4 C6 . . 115.9(7)
N1 C1 C2 . . 121.1(9)
N1 C1 H1A . . 119.4
C2 C1 H1A . . 119.4
N3 C2 C1 . . 123.8(10)
N3 C2 H2A . . 118.1
C1 C2 H2A . . 118.1
N3 C3 C4 . . 123.4(10)
N3 C3 H3A . . 118.3
C4 C3 H3A . . 118.3
N1 C4 C3 . . 118.1(8)
N1 C4 H4A . . 120.9
C3 C4 H4A . . 120.9
N2 C5 C6 . . 120.9(7)
N2 C5 H5A . . 119.6
C6 C5 H5A . . 119.6
N4 C6 C5 . . 122.3(8)
N4 C6 H6A . . 118.8
C5 C6 H6A . . 118.8
N4 C7 C8 . . 123.3(8)
N4 C7 H7A . . 118.4
C8 C7 H7A . . 118.4
N2 C8 C7 . . 121.0(8)
N2 C8 H8A . . 119.5
C7 C8 H8A . . 119.5
F3 B1 F1 . . 106.8(12)
F3 B1 F4 . . 113.9(12)
F1 B1 F4 . . 107.8(10)
F3 B1 F2 . . 108.0(10)
F1 B1 F2 . . 110.5(12)
F4 B1 F2 . . 109.8(11)
N1S C1S C2S . . 180.000(5)
C1S C2S H2S1 . . 109.5
C1S C2S H2S2 . . 109.5
H2S1 C2S H2S2 . . 109.5
C1S C2S H2S3 . . 109.5
H2S1 C2S H2S3 . . 109.5
H2S2 C2S H2S3 . . 109.5

loop_
_geom_bond_atom_site_label_1
_geom_bond_atom_site_label_2
_geom_bond_site_symmetry_2
_geom_bond_distance
Pt1 N2 5_565 2.012(5)
Pt1 N2 . 2.012(5)
Pt1 N1 5_565 2.026(6)
Pt1 N1 . 2.026(6)
N1 C4 . 1.327(10)
N1 C1 . 1.337(10)
N2 C8 . 1.345(9)
N2 C5 . 1.352(9)
N3 C3 . 1.307(14)
N3 C2 . 1.307(13)
N4 C7 . 1.319(11)
N4 C6 . 1.344(11)
C1 C2 . 1.360(12)
C1 H1A . 0.93
C2 H2A . 0.93
C3 C4 . 1.432(12)
C3 H3A . 0.93
C4 H4A . 0.93
C5 C6 . 1.368(11)
C5 H5A . 0.93
C6 H6A . 0.93
C7 C8 . 1.364(11)
C7 H7A . 0.93
C8 H8A . 0.93
B1 F3 . 1.312(14)
B1 F1 . 1.335(14)
B1 F4 . 1.342(12)
B1 F2 . 1.365(14)
N1S C1S . 1.086(14)
C1S C2S . 1.492(10)
C2S H2S1 . 0.96
C2S H2S2 . 0.96
C2S H2S3 . 0.96
